data_1506027
loop_
_publ_author_name
'Karlen, Steven D.'
'Godinez, Carlos E.'
'Garcia-Garibay, Miguel A'

_publ_section_title
;
 Improved physical properties and rotational dynamics in a molecular
 gyroscope with an asymmetric stator structure.
;
_journal_issue 16
_journal_name_full 'Organic letters'
_journal_page_first 3417
_journal_page_last 3420
_journal_paper_doi 10.1021/ol060894d
_journal_volume 8
_journal_year 2006
_chemical_formula_sum 'C50 H33 Cl3'
_chemical_formula_weight 740.11
_chemical_name_systematic
; 
 ? 
;
_space_group_IT_number 2
_symmetry_space_group_name_Hall '-P 1'
_symmetry_space_group_name_H-M 'P -1'
_atom_sites_solution_hydrogens geom
_atom_sites_solution_primary direct
_atom_sites_solution_secondary difmap
_audit_creation_method SHELXL-97
_cell_angle_alpha 80.884(8)
_cell_angle_beta 76.657(8)
_cell_angle_gamma 75.271(8)
_cell_formula_units_Z 2
_cell_length_a 8.0460(14)
_cell_length_b 14.953(3)
_cell_length_c 16.805(3)
_cell_measurement_temperature 120(2)
_cell_volume 1891.9(6)
_computing_structure_refinement 'SHELXL-97 (Sheldrick, 1997)'
_computing_structure_solution 'SHELXS-97 (Sheldrick, 1990)'
_diffrn_ambient_temperature 120(2)
_diffrn_measured_fraction_theta_full 0.925
_diffrn_measured_fraction_theta_max 0.925
_diffrn_radiation_monochromator graphite
_diffrn_radiation_source 'fine-focus sealed tube'
_diffrn_radiation_type MoK\a
_diffrn_radiation_wavelength 0.71073
_diffrn_reflns_av_R_equivalents 0.0388
_diffrn_reflns_av_sigmaI/netI 0.0827
_diffrn_reflns_limit_h_max 10
_diffrn_reflns_limit_h_min -10
_diffrn_reflns_limit_k_max 19
_diffrn_reflns_limit_k_min -19
_diffrn_reflns_limit_l_max 22
_diffrn_reflns_limit_l_min -19
_diffrn_reflns_number 16034
_diffrn_reflns_theta_full 28.32
_diffrn_reflns_theta_max 28.32
_diffrn_reflns_theta_min 1.42
_exptl_absorpt_coefficient_mu 0.278
_exptl_absorpt_correction_T_max 0.9727
_exptl_absorpt_correction_T_min 0.8969
_exptl_crystal_density_diffrn 1.299
_exptl_crystal_density_method 'not measured'
_exptl_crystal_F_000 768
_exptl_crystal_size_max 0.40
_exptl_crystal_size_mid 0.15
_exptl_crystal_size_min 0.10
_refine_diff_density_max 0.471
_refine_diff_density_min -0.594
_refine_diff_density_rms 0.058
_refine_ls_extinction_method none
_refine_ls_goodness_of_fit_ref 1.013
_refine_ls_hydrogen_treatment mixed
_refine_ls_matrix_type full
_refine_ls_number_parameters 478
_refine_ls_number_reflns 8724
_refine_ls_number_restraints 0
_refine_ls_restrained_S_all 1.013
_refine_ls_R_factor_all 0.1106
_refine_ls_R_factor_gt 0.0529
_refine_ls_shift/su_max 0.001
_refine_ls_shift/su_mean 0.000
_refine_ls_structure_factor_coef Fsqd
_refine_ls_weighting_details 'calc w=1/[\s^2^(Fo^2^)+(0.0512P)^2^+0.4301P] where P=(Fo^2^+2Fc^2^)/3'
_refine_ls_weighting_scheme calc
_refine_ls_wR_factor_gt 0.1088
_refine_ls_wR_factor_ref 0.1291
_reflns_number_gt 5158
_reflns_number_total 8724
_reflns_threshold_expression >2sigma(I)
_cod_data_source_file ol060894dsi20060412_095204.cif
_cod_data_source_block gg2603sm
_cod_original_cell_volume 1891.8(6)
_cod_database_code 1506027

loop_
_symmetry_equiv_pos_as_xyz
'x, y, z'
'-x, -y, -z'

loop_
_atom_site_label
_atom_site_type_symbol
_atom_site_fract_x
_atom_site_fract_y
_atom_site_fract_z
_atom_site_U_iso_or_equiv
_atom_site_adp_type
_atom_site_occupancy
_atom_site_symmetry_multiplicity
_atom_site_calc_flag
_atom_site_refinement_flags
C1 C -0.0493(3) 0.94166(14) 1.26701(13) 0.0161(5) Uani 1 1 d .
C2 C 0.0571(3) 0.86096(15) 1.29617(14) 0.0202(5) Uani 1 1 d .
H2 H 0.1162 0.8137 1.2612 0.024 Uiso 1 1 calc R
C3 C 0.0763(3) 0.85000(16) 1.37799(14) 0.0238(5) Uani 1 1 d .
H3 H 0.1483 0.7947 1.3990 0.029 Uiso 1 1 calc R
C4 C -0.0093(3) 0.91942(16) 1.42853(14) 0.0236(5) Uani 1 1 d .
H4 H 0.0067 0.9120 1.4837 0.028 Uiso 1 1 calc R
C5 C -0.1185(3) 0.99983(15) 1.39925(14) 0.0211(5) Uani 1 1 d .
H5 H -0.1789 1.0467 1.4344 0.025 Uiso 1 1 calc R
C6 C -0.1384(3) 1.01085(14) 1.31863(13) 0.0166(5) Uani 1 1 d .
C7 C -0.2519(3) 1.09384(14) 1.27600(13) 0.0176(5) Uani 1 1 d .
H7 H -0.3167 1.1428 1.3133 0.021 Uiso 1 1 calc R
C8 C -0.3731(3) 1.05277(14) 1.24220(13) 0.0180(5) Uani 1 1 d .
C9 C -0.5542(3) 1.07681(15) 1.25902(14) 0.0209(5) Uani 1 1 d .
H9 H -0.6150 1.1226 1.2952 0.025 Uiso 1 1 calc R
C10 C -0.6466(3) 1.03324(16) 1.22251(14) 0.0248(5) Uani 1 1 d .
H10 H -0.7712 1.0488 1.2345 0.030 Uiso 1 1 calc R
C11 C -0.5587(3) 0.96777(16) 1.16905(15) 0.0254(5) Uani 1 1 d .
H11 H -0.6229 0.9388 1.1440 0.030 Uiso 1 1 calc R
C12 C -0.3759(3) 0.94390(15) 1.15151(14) 0.0203(5) Uani 1 1 d .
H12 H -0.3150 0.8994 1.1141 0.024 Uiso 1 1 calc R
C13 C -0.2842(3) 0.98558(14) 1.18904(13) 0.0162(5) Uani 1 1 d .
C14 C -0.1285(3) 1.12936(15) 1.20198(13) 0.0174(5) Uani 1 1 d .
C15 C -0.1004(3) 1.21813(15) 1.18500(14) 0.0220(5) Uani 1 1 d .
H15 H -0.1622 1.2642 1.2208 0.026 Uiso 1 1 calc R
C16 C 0.0198(3) 1.23947(16) 1.11467(15) 0.0265(5) Uani 1 1 d .
H16 H 0.0414 1.3002 1.1026 0.032 Uiso 1 1 calc R
C17 C 0.1081(3) 1.17186(16) 1.06216(14) 0.0241(5) Uani 1 1 d .
H17 H 0.1892 1.1870 1.0141 0.029 Uiso 1 1 calc R
C18 C 0.0791(3) 1.08264(15) 1.07916(13) 0.0190(5) Uani 1 1 d .
H18 H 0.1393 1.0367 1.0431 0.023 Uiso 1 1 calc R
C19 C -0.0384(3) 1.06172(14) 1.14925(13) 0.0166(5) Uani 1 1 d .
C20 C -0.0839(3) 0.96628(14) 1.17874(13) 0.0157(4) Uani 1 1 d .
C21 C 0.0181(3) 0.89535(14) 1.12495(13) 0.0180(5) Uani 1 1 d .
C22 C 0.1194(3) 0.83999(15) 1.08309(14) 0.0193(5) Uani 1 1 d .
C23 C 0.2498(3) 0.77941(15) 1.02892(13) 0.0181(5) Uani 1 1 d .
C24 C 0.2499(3) 0.68563(15) 1.03050(14) 0.0233(5) Uani 1 1 d .
H24 H 0.1617 0.6599 1.0679 0.028 Uiso 1 1 calc R
C25 C 0.3776(3) 0.63045(16) 0.97789(15) 0.0261(5) Uani 1 1 d .
H25 H 0.3768 0.5668 0.9793 0.031 Uiso 1 1 calc R
C26 C 0.5082(3) 0.66713(15) 0.92249(14) 0.0208(5) Uani 1 1 d .
C27 C 0.5080(3) 0.76052(15) 0.92098(14) 0.0239(5) Uani 1 1 d .
H27 H 0.5962 0.7862 0.8836 0.029 Uiso 1 1 calc R
C28 C 0.3798(3) 0.81612(15) 0.97359(14) 0.0215(5) Uani 1 1 d .
H28 H 0.3804 0.8798 0.9720 0.026 Uiso 1 1 calc R
C29 C 0.6430(3) 0.61182(15) 0.86630(14) 0.0236(5) Uani 1 1 d .
C30 C 0.7603(3) 0.57248(15) 0.81714(15) 0.0238(5) Uani 1 1 d .
C31 C 0.9027(3) 0.52348(15) 0.75517(14) 0.0219(5) Uani 1 1 d .
C32 C 1.0025(3) 0.59485(15) 0.70168(14) 0.0217(5) Uani 1 1 d .
C33 C 0.9112(3) 0.68266(16) 0.67642(15) 0.0275(6) Uani 1 1 d .
H33 H 0.7876 0.6998 0.6946 0.033 Uiso 1 1 calc R
C34 C 0.9980(3) 0.74609(17) 0.62473(16) 0.0326(6) Uani 1 1 d .
H34 H 0.9335 0.8061 0.6083 0.039 Uiso 1 1 calc R
C35 C 1.1779(3) 0.72214(16) 0.59717(14) 0.0250(5) Uani 1 1 d .
H35 H 1.2370 0.7650 0.5611 0.030 Uiso 1 1 calc R
C36 C 1.2703(3) 0.63530(16) 0.62278(15) 0.0276(6) Uani 1 1 d .
H36 H 1.3941 0.6188 0.6052 0.033 Uiso 1 1 calc R
C37 C 1.1836(3) 0.57173(16) 0.67417(15) 0.0267(5) Uani 1 1 d .
H37 H 1.2486 0.5119 0.6907 0.032 Uiso 1 1 calc R
C38 C 1.0295(3) 0.44838(15) 0.80027(14) 0.0232(5) Uani 1 1 d .
C39 C 1.1071(3) 0.36212(16) 0.77179(16) 0.0294(6) Uani 1 1 d .
H39 H 1.0739 0.3465 0.7260 0.035 Uiso 1 1 calc R
C40 C 1.2300(3) 0.29941(17) 0.80827(17) 0.0355(7) Uani 1 1 d .
H40 H 1.2818 0.2411 0.7873 0.043 Uiso 1 1 calc R
C41 C 1.2800(3) 0.31981(18) 0.87542(18) 0.0400(7) Uani 1 1 d .
H41 H 1.3661 0.2760 0.9004 0.048 Uiso 1 1 calc R
C42 C 1.2034(3) 0.40472(18) 0.90597(17) 0.0380(7) Uani 1 1 d .
H42 H 1.2363 0.4193 0.9523 0.046 Uiso 1 1 calc R
C43 C 1.0772(3) 0.46913(18) 0.86827(16) 0.0314(6) Uani 1 1 d .
H43 H 1.0241 0.5272 0.8894 0.038 Uiso 1 1 calc R
C44 C 0.8163(3) 0.48043(15) 0.70192(14) 0.0221(5) Uani 1 1 d .
C45 C 0.8535(3) 0.49290(18) 0.61691(16) 0.0342(6) Uani 1 1 d .
H45 H 0.9346 0.5295 0.5893 0.041 Uiso 1 1 calc R
C46 C 0.7733(3) 0.45237(19) 0.57117(17) 0.0383(7) Uani 1 1 d .
H46 H 0.8006 0.4614 0.5128 0.046 Uiso 1 1 calc R
C47 C 0.6561(3) 0.39999(17) 0.60978(17) 0.0341(6) Uani 1 1 d .
H47 H 0.6019 0.3723 0.5786 0.041 Uiso 1 1 calc R
C48 C 0.6168(3) 0.38745(18) 0.69465(18) 0.0369(7) Uani 1 1 d .
H48 H 0.5352 0.3510 0.7218 0.044 Uiso 1 1 calc R
C49 C 0.6949(3) 0.42739(17) 0.74042(16) 0.0311(6) Uani 1 1 d .
H49 H 0.6657 0.4186 0.7988 0.037 Uiso 1 1 calc R
Cl1S Cl 0.41901(9) 0.13682(6) 0.46631(5) 0.0512(2) Uani 1 1 d .
Cl2S Cl 0.50550(10) 0.15733(6) 0.61829(5) 0.0576(2) Uani 1 1 d .
Cl3S Cl 0.28243(12) 0.30916(6) 0.53847(6) 0.0677(3) Uani 1 1 d .
C1S C 0.3445(3) 0.18840(18) 0.55890(15) 0.0322(6) Uani 1 1 d .
H1S H 0.2394 0.1653 0.5905 0.039 Uiso 1 1 calc R

loop_
_atom_site_aniso_label
_atom_site_aniso_U_11
_atom_site_aniso_U_22
_atom_site_aniso_U_33
_atom_site_aniso_U_23
_atom_site_aniso_U_13
_atom_site_aniso_U_12
C1 0.0129(10) 0.0194(11) 0.0173(12) -0.0029(9) -0.0022(9) -0.0060(9)
C2 0.0142(11) 0.0211(11) 0.0256(14) -0.0063(10) -0.0023(9) -0.0037(9)
C3 0.0185(12) 0.0250(12) 0.0290(14) 0.0029(10) -0.0099(10) -0.0059(9)
C4 0.0265(13) 0.0310(13) 0.0176(13) -0.0002(10) -0.0093(10) -0.0112(10)
C5 0.0211(12) 0.0244(12) 0.0210(13) -0.0059(10) -0.0039(10) -0.0092(10)
C6 0.0115(10) 0.0201(11) 0.0197(12) -0.0036(9) -0.0028(9) -0.0055(8)
C7 0.0171(11) 0.0180(11) 0.0188(12) -0.0070(9) -0.0034(9) -0.0026(9)
C8 0.0184(11) 0.0186(11) 0.0171(12) -0.0006(9) -0.0048(9) -0.0039(9)
C9 0.0180(11) 0.0221(12) 0.0212(13) -0.0041(10) -0.0036(9) -0.0012(9)
C10 0.0137(11) 0.0301(13) 0.0296(14) -0.0013(11) -0.0048(10) -0.0038(10)
C11 0.0229(12) 0.0296(13) 0.0287(14) -0.0014(11) -0.0121(10) -0.0097(10)
C12 0.0238(12) 0.0198(11) 0.0189(13) -0.0019(9) -0.0075(10) -0.0050(9)
C13 0.0158(11) 0.0152(10) 0.0169(12) 0.0001(9) -0.0041(9) -0.0026(8)
C14 0.0168(11) 0.0221(11) 0.0156(12) -0.0039(9) -0.0076(9) -0.0033(9)
C15 0.0248(12) 0.0192(12) 0.0248(14) -0.0055(10) -0.0084(10) -0.0050(9)
C16 0.0333(14) 0.0211(12) 0.0279(14) 0.0006(10) -0.0083(11) -0.0114(10)
C17 0.0264(13) 0.0289(13) 0.0190(13) 0.0009(10) -0.0026(10) -0.0134(10)
C18 0.0179(11) 0.0230(12) 0.0175(12) -0.0049(9) -0.0049(9) -0.0042(9)
C19 0.0137(10) 0.0189(11) 0.0192(12) -0.0014(9) -0.0072(9) -0.0039(8)
C20 0.0158(11) 0.0178(11) 0.0132(11) -0.0037(9) -0.0028(9) -0.0023(8)
C21 0.0177(11) 0.0168(11) 0.0192(12) -0.0014(9) -0.0034(9) -0.0039(9)
C22 0.0193(11) 0.0204(11) 0.0188(12) -0.0007(9) -0.0051(9) -0.0052(9)
C23 0.0151(11) 0.0207(11) 0.0169(12) -0.0033(9) -0.0031(9) -0.0004(9)
C24 0.0229(12) 0.0202(12) 0.0230(13) -0.0032(10) 0.0028(10) -0.0042(9)
C25 0.0278(13) 0.0170(12) 0.0314(15) -0.0056(10) -0.0020(11) -0.0028(10)
C26 0.0181(11) 0.0235(12) 0.0184(12) -0.0049(9) -0.0034(9) 0.0009(9)
C27 0.0186(12) 0.0255(12) 0.0248(14) -0.0008(10) -0.0002(10) -0.0050(9)
C28 0.0240(12) 0.0163(11) 0.0238(13) -0.0020(9) -0.0044(10) -0.0046(9)
C29 0.0234(12) 0.0228(12) 0.0233(14) -0.0008(10) -0.0033(10) -0.0050(10)
C30 0.0236(12) 0.0206(12) 0.0255(14) -0.0021(10) -0.0018(10) -0.0048(10)
C31 0.0208(12) 0.0175(11) 0.0242(13) -0.0052(9) 0.0035(10) -0.0037(9)
C32 0.0243(12) 0.0212(12) 0.0206(13) -0.0072(10) -0.0008(10) -0.0073(9)
C33 0.0236(12) 0.0264(13) 0.0306(15) -0.0008(11) -0.0038(11) -0.0051(10)
C34 0.0362(15) 0.0244(13) 0.0346(16) 0.0057(11) -0.0084(12) -0.0065(11)
C35 0.0357(14) 0.0244(12) 0.0178(13) 0.0008(10) -0.0039(11) -0.0149(11)
C36 0.0236(12) 0.0322(14) 0.0255(14) -0.0036(11) 0.0038(10) -0.0113(10)
C37 0.0235(13) 0.0243(12) 0.0285(14) 0.0011(10) -0.0017(11) -0.0042(10)
C38 0.0192(12) 0.0226(12) 0.0233(13) 0.0008(10) 0.0031(10) -0.0051(9)
C39 0.0272(13) 0.0230(13) 0.0322(15) -0.0032(11) 0.0073(11) -0.0070(10)
C40 0.0347(15) 0.0239(13) 0.0377(17) 0.0048(12) 0.0036(13) -0.0032(11)
C41 0.0266(14) 0.0360(16) 0.0452(19) 0.0189(13) -0.0025(13) -0.0035(12)
C42 0.0366(15) 0.0375(16) 0.0400(17) 0.0055(13) -0.0083(13) -0.0142(12)
C43 0.0350(15) 0.0296(14) 0.0300(15) -0.0008(11) -0.0052(12) -0.0106(11)
C44 0.0201(12) 0.0182(11) 0.0260(14) -0.0071(10) 0.0003(10) -0.0023(9)
C45 0.0354(15) 0.0394(15) 0.0301(16) -0.0077(12) 0.0038(12) -0.0196(12)
C46 0.0437(16) 0.0478(17) 0.0282(16) -0.0112(13) 0.0002(13) -0.0212(14)
C47 0.0304(14) 0.0354(15) 0.0402(17) -0.0128(12) -0.0062(12) -0.0095(12)
C48 0.0310(14) 0.0373(15) 0.0439(18) -0.0062(13) 0.0003(13) -0.0163(12)
C49 0.0349(15) 0.0319(14) 0.0269(15) -0.0035(11) 0.0015(11) -0.0150(12)
Cl1S 0.0380(4) 0.0733(5) 0.0378(4) -0.0192(4) 0.0053(3) -0.0079(4)
Cl2S 0.0542(5) 0.0694(5) 0.0593(6) 0.0139(4) -0.0341(4) -0.0241(4)
Cl3S 0.0717(6) 0.0436(5) 0.0883(7) -0.0107(4) -0.0339(5) 0.0044(4)
C1S 0.0225(13) 0.0462(16) 0.0295(15) -0.0046(12) -0.0022(11) -0.0131(12)

loop_
_atom_type_symbol
_atom_type_description
_atom_type_scat_dispersion_real
_atom_type_scat_dispersion_imag
_atom_type_scat_source
C C 0.0033 0.0016 'International Tables Vol C Tables 4.2.6.8 and 6.1.1.4'
H H 0.0000 0.0000 'International Tables Vol C Tables 4.2.6.8 and 6.1.1.4'
Cl Cl 0.1484 0.1585 'International Tables Vol C Tables 4.2.6.8 and 6.1.1.4'

loop_
_geom_angle_atom_site_label_1
_geom_angle_atom_site_label_2
_geom_angle_atom_site_label_3
_geom_angle
C2 C1 C6 120.7(2)
C2 C1 C20 126.12(19)
C6 C1 C20 113.18(18)
C1 C2 C3 118.9(2)
C1 C2 H2 120.5
C3 C2 H2 120.5
C4 C3 C2 120.3(2)
C4 C3 H3 119.9
C2 C3 H3 119.9
C3 C4 C5 120.6(2)
C3 C4 H4 119.7
C5 C4 H4 119.7
C6 C5 C4 119.4(2)
C6 C5 H5 120.3
C4 C5 H5 120.3
C5 C6 C1 120.1(2)
C5 C6 C7 126.71(19)
C1 C6 C7 113.15(19)
C14 C7 C8 106.36(17)
C14 C7 C6 105.70(17)
C8 C7 C6 105.17(17)
C14 C7 H7 113.0
C8 C7 H7 113.0
C6 C7 H7 113.0
C9 C8 C13 120.2(2)
C9 C8 C7 126.29(19)
C13 C8 C7 113.55(18)
C8 C9 C10 119.4(2)
C8 C9 H9 120.3
C10 C9 H9 120.3
C11 C10 C9 120.5(2)
C11 C10 H10 119.8
C9 C10 H10 119.8
C10 C11 C12 120.2(2)
C10 C11 H11 119.9
C12 C11 H11 119.9
C13 C12 C11 119.3(2)
C13 C12 H12 120.3
C11 C12 H12 120.3
C12 C13 C8 120.4(2)
C12 C13 C20 126.47(19)
C8 C13 C20 113.11(18)
C15 C14 C19 120.5(2)
C15 C14 C7 126.16(19)
C19 C14 C7 113.38(19)
C14 C15 C16 119.2(2)
C14 C15 H15 120.4
C16 C15 H15 120.4
C17 C16 C15 120.0(2)
C17 C16 H16 120.0
C15 C16 H16 120.0
C18 C17 C16 120.7(2)
C18 C17 H17 119.6
C16 C17 H17 119.6
C19 C18 C17 119.0(2)
C19 C18 H18 120.5
C17 C18 H18 120.5
C18 C19 C14 120.7(2)
C18 C19 C20 126.06(19)
C14 C19 C20 113.26(19)
C21 C20 C13 116.23(18)
C21 C20 C19 112.40(18)
C13 C20 C19 104.83(16)
C21 C20 C1 112.09(17)
C13 C20 C1 104.92(16)
C19 C20 C1 105.47(16)
C22 C21 C20 171.8(2)
C21 C22 C23 174.9(2)
C28 C23 C24 119.2(2)
C28 C23 C22 118.5(2)
C24 C23 C22 122.2(2)
C25 C24 C23 120.1(2)
C25 C24 H24 119.9
C23 C24 H24 119.9
C24 C25 C26 120.7(2)
C24 C25 H25 119.6
C26 C25 H25 119.6
C27 C26 C25 119.1(2)
C27 C26 C29 118.6(2)
C25 C26 C29 122.3(2)
C28 C27 C26 120.3(2)
C28 C27 H27 119.8
C26 C27 H27 119.8
C27 C28 C23 120.5(2)
C27 C28 H28 119.7
C23 C28 H28 119.7
C30 C29 C26 174.4(2)
C29 C30 C31 178.7(3)
C30 C31 C38 108.81(19)
C30 C31 C32 108.65(18)
C38 C31 C32 109.49(18)
C30 C31 C44 107.49(18)
C38 C31 C44 111.71(18)
C32 C31 C44 110.61(19)
C33 C32 C37 118.3(2)
C33 C32 C31 120.2(2)
C37 C32 C31 121.48(19)
C32 C33 C34 120.9(2)
C32 C33 H33 119.5
C34 C33 H33 119.5
C35 C34 C33 120.4(2)
C35 C34 H34 119.8
C33 C34 H34 119.8
C36 C35 C34 119.2(2)
C36 C35 H35 120.4
C34 C35 H35 120.4
C35 C36 C37 120.5(2)
C35 C36 H36 119.7
C37 C36 H36 119.7
C36 C37 C32 120.8(2)
C36 C37 H37 119.6
C32 C37 H37 119.6
C43 C38 C39 118.5(2)
C43 C38 C31 119.4(2)
C39 C38 C31 122.0(2)
C40 C39 C38 121.3(3)
C40 C39 H39 119.3
C38 C39 H39 119.3
C39 C40 C41 120.7(2)
C39 C40 H40 119.7
C41 C40 H40 119.7
C40 C41 C42 119.4(2)
C40 C41 H41 120.3
C42 C41 H41 120.3
C41 C42 C43 119.8(3)
C41 C42 H42 120.1
C43 C42 H42 120.1
C38 C43 C42 120.3(2)
C38 C43 H43 119.9
C42 C43 H43 119.9
C45 C44 C49 118.1(2)
C45 C44 C31 122.6(2)
C49 C44 C31 119.3(2)
C44 C45 C46 120.8(2)
C44 C45 H45 119.6
C46 C45 H45 119.6
C47 C46 C45 120.4(3)
C47 C46 H46 119.8
C45 C46 H46 119.8
C46 C47 C48 119.4(2)
C46 C47 H47 120.3
C48 C47 H47 120.3
C49 C48 C47 120.7(2)
C49 C48 H48 119.7
C47 C48 H48 119.7
C48 C49 C44 120.6(2)
C48 C49 H49 119.7
C44 C49 H49 119.7
Cl2S C1S Cl3S 110.82(14)
Cl2S C1S Cl1S 110.60(13)
Cl3S C1S Cl1S 110.12(15)
Cl2S C1S H1S 108.4
Cl3S C1S H1S 108.4
Cl1S C1S H1S 108.4

loop_
_geom_bond_atom_site_label_1
_geom_bond_atom_site_label_2
_geom_bond_distance
C1 C2 1.382(3)
C1 C6 1.399(3)
C1 C20 1.542(3)
C2 C3 1.398(3)
C2 H2 0.9500
C3 C4 1.385(3)
C3 H3 0.9500
C4 C5 1.391(3)
C4 H4 0.9500
C5 C6 1.380(3)
C5 H5 0.9500
C6 C7 1.527(3)
C7 C14 1.518(3)
C7 C8 1.524(3)
C7 H7 1.0000
C8 C9 1.381(3)
C8 C13 1.394(3)
C9 C10 1.392(3)
C9 H9 0.9500
C10 C11 1.378(3)
C10 H10 0.9500
C11 C12 1.395(3)
C11 H11 0.9500
C12 C13 1.379(3)
C12 H12 0.9500
C13 C20 1.537(3)
C14 C15 1.377(3)
C14 C19 1.396(3)
C15 C16 1.394(3)
C15 H15 0.9500
C16 C17 1.391(3)
C16 H16 0.9500
C17 C18 1.387(3)
C17 H17 0.9500
C18 C19 1.378(3)
C18 H18 0.9500
C19 C20 1.541(3)
C20 C21 1.461(3)
C21 C22 1.192(3)
C22 C23 1.445(3)
C23 C28 1.393(3)
C23 C24 1.398(3)
C24 C25 1.378(3)
C24 H24 0.9500
C25 C26 1.397(3)
C25 H25 0.9500
C26 C27 1.392(3)
C26 C29 1.439(3)
C27 C28 1.383(3)
C27 H27 0.9500
C28 H28 0.9500
C29 C30 1.196(3)
C30 C31 1.482(3)
C31 C38 1.543(3)
C31 C32 1.546(3)
C31 C44 1.548(3)
C32 C33 1.386(3)
C32 C37 1.393(3)
C33 C34 1.392(3)
C33 H33 0.9500
C34 C35 1.385(3)
C34 H34 0.9500
C35 C36 1.380(3)
C35 H35 0.9500
C36 C37 1.391(3)
C36 H36 0.9500
C37 H37 0.9500
C38 C43 1.387(3)
C38 C39 1.389(3)
C39 C40 1.364(3)
C39 H39 0.9500
C40 C41 1.381(4)
C40 H40 0.9500
C41 C42 1.385(4)
C41 H41 0.9500
C42 C43 1.403(4)
C42 H42 0.9500
C43 H43 0.9500
C44 C45 1.383(3)
C44 C49 1.393(3)
C45 C46 1.396(3)
C45 H45 0.9500
C46 C47 1.362(4)
C46 H46 0.9500
C47 C48 1.381(4)
C47 H47 0.9500
C48 C49 1.379(3)
C48 H48 0.9500
C49 H49 0.9500
Cl1S C1S 1.758(3)
Cl2S C1S 1.742(3)
Cl3S C1S 1.747(3)
C1S H1S 1.0000

loop_
_geom_torsion_atom_site_label_1
_geom_torsion_atom_site_label_2
_geom_torsion_atom_site_label_3
_geom_torsion_atom_site_label_4
_geom_torsion
C6 C1 C2 C3 -0.9(3)
C20 C1 C2 C3 179.2(2)
C1 C2 C3 C4 -0.5(3)
C2 C3 C4 C5 1.5(3)
C3 C4 C5 C6 -1.3(3)
C4 C5 C6 C1 0.0(3)
C4 C5 C6 C7 -180.0(2)
C2 C1 C6 C5 1.1(3)
C20 C1 C6 C5 -178.90(18)
C2 C1 C6 C7 -178.93(19)
C20 C1 C6 C7 1.0(3)
C5 C6 C7 C14 123.2(2)
C1 C6 C7 C14 -56.8(2)
C5 C6 C7 C8 -124.5(2)
C1 C6 C7 C8 55.5(2)
C14 C7 C8 C9 -124.9(2)
C6 C7 C8 C9 123.3(2)
C14 C7 C8 C13 54.5(2)
C6 C7 C8 C13 -57.4(2)
C13 C8 C9 C10 0.1(3)
C7 C8 C9 C10 179.4(2)
C8 C9 C10 C11 -1.0(3)
C9 C10 C11 C12 0.5(4)
C10 C11 C12 C13 0.9(3)
C11 C12 C13 C8 -1.8(3)
C11 C12 C13 C20 178.5(2)
C9 C8 C13 C12 1.3(3)
C7 C8 C13 C12 -178.09(19)
C9 C8 C13 C20 -178.89(19)
C7 C8 C13 C20 1.7(3)
C8 C7 C14 C15 125.6(2)
C6 C7 C14 C15 -123.0(2)
C8 C7 C14 C19 -55.0(2)
C6 C7 C14 C19 56.5(2)
C19 C14 C15 C16 -0.3(3)
C7 C14 C15 C16 179.1(2)
C14 C15 C16 C17 0.8(3)
C15 C16 C17 C18 -0.5(3)
C16 C17 C18 C19 -0.3(3)
C17 C18 C19 C14 0.7(3)
C17 C18 C19 C20 -178.61(19)
C15 C14 C19 C18 -0.4(3)
C7 C14 C19 C18 -179.87(19)
C15 C14 C19 C20 179.00(19)
C7 C14 C19 C20 -0.5(2)
C12 C13 C20 C21 -1.3(3)
C8 C13 C20 C21 178.97(19)
C12 C13 C20 C19 123.5(2)
C8 C13 C20 C19 -56.3(2)
C12 C13 C20 C1 -125.7(2)
C8 C13 C20 C1 54.6(2)
C18 C19 C20 C21 2.2(3)
C14 C19 C20 C21 -177.11(18)
C18 C19 C20 C13 -124.9(2)
C14 C19 C20 C13 55.8(2)
C18 C19 C20 C1 124.6(2)
C14 C19 C20 C1 -54.7(2)
C2 C1 C20 C21 -3.2(3)
C6 C1 C20 C21 176.83(18)
C2 C1 C20 C13 123.8(2)
C6 C1 C20 C13 -56.2(2)
C2 C1 C20 C19 -125.8(2)
C6 C1 C20 C19 54.2(2)
C13 C20 C21 C22 178(100)
C19 C20 C21 C22 57.6(17)
C1 C20 C21 C22 -61.0(17)
C20 C21 C22 C23 -51(4)
C21 C22 C23 C28 1(3)
C21 C22 C23 C24 -180(100)
C28 C23 C24 C25 0.1(3)
C22 C23 C24 C25 -179.7(2)
C23 C24 C25 C26 0.0(4)
C24 C25 C26 C27 0.0(3)
C24 C25 C26 C29 -179.6(2)
C25 C26 C27 C28 -0.1(3)
C29 C26 C27 C28 179.5(2)
C26 C27 C28 C23 0.2(3)
C24 C23 C28 C27 -0.2(3)
C22 C23 C28 C27 179.6(2)
C27 C26 C29 C30 0(3)
C25 C26 C29 C30 179(100)
C26 C29 C30 C31 -113(11)
C29 C30 C31 C38 -133(11)
C29 C30 C31 C32 108(11)
C29 C30 C31 C44 -11(11)
C30 C31 C32 C33 -40.7(3)
C38 C31 C32 C33 -159.5(2)
C44 C31 C32 C33 77.0(3)
C30 C31 C32 C37 142.6(2)
C38 C31 C32 C37 23.9(3)
C44 C31 C32 C37 -99.7(2)
C37 C32 C33 C34 0.2(4)
C31 C32 C33 C34 -176.6(2)
C32 C33 C34 C35 0.4(4)
C33 C34 C35 C36 -1.2(4)
C34 C35 C36 C37 1.4(4)
C35 C36 C37 C32 -0.9(4)
C33 C32 C37 C36 0.1(3)
C31 C32 C37 C36 176.8(2)
C30 C31 C38 C43 -42.1(3)
C32 C31 C38 C43 76.5(3)
C44 C31 C38 C43 -160.6(2)
C30 C31 C38 C39 142.2(2)
C32 C31 C38 C39 -99.2(2)
C44 C31 C38 C39 23.7(3)
C43 C38 C39 C40 -1.3(4)
C31 C38 C39 C40 174.4(2)
C38 C39 C40 C41 0.5(4)
C39 C40 C41 C42 0.3(4)
C40 C41 C42 C43 -0.4(4)
C39 C38 C43 C42 1.2(4)
C31 C38 C43 C42 -174.6(2)
C41 C42 C43 C38 -0.4(4)
C30 C31 C44 C45 129.4(2)
C38 C31 C44 C45 -111.3(2)
C32 C31 C44 C45 11.0(3)
C30 C31 C44 C49 -50.1(3)
C38 C31 C44 C49 69.2(3)
C32 C31 C44 C49 -168.6(2)
C49 C44 C45 C46 -0.8(4)
C31 C44 C45 C46 179.6(2)
C44 C45 C46 C47 0.3(4)
C45 C46 C47 C48 0.2(4)
C46 C47 C48 C49 0.0(4)
C47 C48 C49 C44 -0.6(4)
C45 C44 C49 C48 1.0(4)
C31 C44 C49 C48 -179.4(2)
